data_4507880
loop_
_publ_author_name
'Li, Chao'
'Mu, Xing-Ye'
'Li, Yu-Ling'
'Liu, Yun'
'Wang, Xiang-Shan'

_publ_section_title
;
 Combinatorial Synthesis of Fused Tetracyclic Heterocycles Containing
 [1,6]Naphthyridine Derivatives under Catalyst Free Conditions
;
_journal_issue 5
_journal_name_full 'ACS Combinatorial Science'
_journal_page_first 267
_journal_paper_doi 10.1021/co400020w
_journal_volume 15
_journal_year 2013
_chemical_formula_sum 'C28 H31 N5 O6'
_chemical_formula_weight 533.58
_chemical_name_systematic
;
?
;
_space_group_IT_number 2
_symmetry_cell_setting triclinic
_symmetry_space_group_name_Hall '-P 1'
_symmetry_space_group_name_H-M 'P -1'
_atom_sites_solution_hydrogens geom
_atom_sites_solution_primary direct
_atom_sites_solution_secondary difmap
_audit_creation_method SHELXL-97
_cell_angle_alpha 94.181(2)
_cell_angle_beta 97.556(2)
_cell_angle_gamma 112.765(2)
_cell_formula_units_Z 2
_cell_length_a 10.7946(3)
_cell_length_b 11.2049(4)
_cell_length_c 12.5004(4)
_cell_measurement_reflns_used 4526
_cell_measurement_temperature 296(2)
_cell_measurement_theta_max 22.08
_cell_measurement_theta_min 2.23
_cell_volume 1369.33(8)
_computing_cell_refinement 'Bruker SMART'
_computing_data_collection 'Bruker SMART'
_computing_data_reduction 'Bruker SAINT'
_computing_molecular_graphics 'Bruker SHELXTL'
_computing_publication_material 'Bruker SHELXTL'
_computing_structure_refinement 'SHELXL-97 (Sheldrick, 1997)'
_computing_structure_solution 'SHELXS-97 (Sheldrick, 1990)'
_diffrn_ambient_temperature 296(2)
_diffrn_measured_fraction_theta_full 0.997
_diffrn_measured_fraction_theta_max 0.997
_diffrn_measurement_device_type 'CCD area detector'
_diffrn_measurement_method 'phi and omega scans'
_diffrn_radiation_monochromator graphite
_diffrn_radiation_source 'fine-focus sealed tube'
_diffrn_radiation_type MoK\a
_diffrn_radiation_wavelength 0.71073
_diffrn_reflns_av_R_equivalents 0.0376
_diffrn_reflns_av_sigmaI/netI 0.0496
_diffrn_reflns_limit_h_max 12
_diffrn_reflns_limit_h_min -12
_diffrn_reflns_limit_k_max 13
_diffrn_reflns_limit_k_min -12
_diffrn_reflns_limit_l_max 14
_diffrn_reflns_limit_l_min -14
_diffrn_reflns_number 18791
_diffrn_reflns_theta_full 25.20
_diffrn_reflns_theta_max 25.20
_diffrn_reflns_theta_min 2.72
_exptl_absorpt_coefficient_mu 0.093
_exptl_absorpt_correction_type none
_exptl_crystal_colour colourless
_exptl_crystal_density_diffrn 1.294
_exptl_crystal_density_meas 0
_exptl_crystal_density_method 'not measured'
_exptl_crystal_F_000 564
_refine_diff_density_max 0.447
_refine_diff_density_min -0.205
_refine_diff_density_rms 0.041
_refine_ls_extinction_method none
_refine_ls_goodness_of_fit_ref 1.009
_refine_ls_hydrogen_treatment mixed
_refine_ls_matrix_type full
_refine_ls_number_parameters 360
_refine_ls_number_reflns 4909
_refine_ls_number_restraints 2
_refine_ls_restrained_S_all 1.008
_refine_ls_R_factor_all 0.1166
_refine_ls_R_factor_gt 0.0614
_refine_ls_shift/su_max 0.000
_refine_ls_shift/su_mean 0.000
_refine_ls_structure_factor_coef Fsqd
_refine_ls_weighting_details 'calc w=1/[\s^2^(Fo^2^)+(0.0792P)^2^+0.5830P] where P=(Fo^2^+2Fc^2^)/3'
_refine_ls_weighting_scheme calc
_refine_ls_wR_factor_gt 0.1467
_refine_ls_wR_factor_ref 0.1735
_reflns_number_gt 2935
_reflns_number_total 4909
_reflns_threshold_expression >2sigma(I)
_cod_data_source_file co400020w_si_002.cif
_cod_data_source_block 4{12,1,4}
_cod_depositor_comments
;
The following automatic conversions were performed:

'_symmetry_cell_setting' value 'Triclinic' changed to 'triclinic'
according to /home/saulius/struct/CIF-dictionaries/cif_core.dic
dictionary named 'cif_core.dic' version 2.3.1 from 2005-06-27.

Automatic conversion script
Id: cif_fix_values 1891 2012-01-12 08:04:46Z andrius 
;
_cod_original_sg_symbol_H-M P-1
_cod_database_code 4507880

loop_
_symmetry_equiv_pos_as_xyz
'x, y, z'
'-x, -y, -z'

loop_
_atom_site_label
_atom_site_type_symbol
_atom_site_fract_x
_atom_site_fract_y
_atom_site_fract_z
_atom_site_U_iso_or_equiv
_atom_site_adp_type
_atom_site_occupancy
_atom_site_symmetry_multiplicity
_atom_site_calc_flag
_atom_site_refinement_flags
C1 C 0.1006(3) 0.2909(2) 0.6884(2) 0.0439(7) Uani 1 1 d .
C2 C 0.0496(3) 0.1801(3) 0.6096(2) 0.0514(8) Uani 1 1 d .
H2A H 0.1080 0.1637 0.5679 0.062 Uiso 1 1 calc R
C3 C -0.0840(3) 0.0963(3) 0.5930(2) 0.0555(8) Uani 1 1 d .
H3A H -0.1179 0.0237 0.5398 0.067 Uiso 1 1 calc R
C4 C -0.1685(3) 0.1219(3) 0.6576(2) 0.0515(8) Uani 1 1 d .
C5 C -0.3338(3) 0.1215(3) 0.7322(3) 0.0712(10) Uani 1 1 d .
H5A H -0.4204 0.0971 0.7502 0.085 Uiso 1 1 calc R
C6 C -0.1163(3) 0.2336(2) 0.7358(2) 0.0433(7) Uani 1 1 d .
C7 C 0.0195(3) 0.3226(2) 0.7532(2) 0.0400(6) Uani 1 1 d .
C8 C 0.0738(3) 0.4502(2) 0.8292(2) 0.0371(6) Uani 1 1 d .
H8A H 0.0395 0.4327 0.8977 0.045 Uiso 1 1 calc R
C9 C 0.2280(3) 0.5063(2) 0.8536(2) 0.0416(7) Uani 1 1 d .
C10 C 0.2954(3) 0.6045(2) 0.9480(2) 0.0425(7) Uani 1 1 d .
C11 C 0.5008(3) 0.6689(3) 0.8598(3) 0.0742(10) Uani 1 1 d .
H11A H 0.5993 0.7066 0.8806 0.089 Uiso 1 1 calc R
H11B H 0.4761 0.7193 0.8076 0.089 Uiso 1 1 calc R
C12 C 0.4534(3) 0.5301(3) 0.8086(3) 0.0662(9) Uani 1 1 d .
H12A H 0.4900 0.4826 0.8563 0.079 Uiso 1 1 calc R
H12B H 0.4860 0.5276 0.7401 0.079 Uiso 1 1 calc R
C13 C 0.3006(3) 0.4675(3) 0.7891(2) 0.0493(7) Uani 1 1 d .
C14 C 0.0215(2) 0.5460(2) 0.7788(2) 0.0369(6) Uani 1 1 d .
C15 C -0.0591(3) 0.5945(3) 0.8305(2) 0.0449(7) Uani 1 1 d .
H15A H -0.0824 0.5705 0.8971 0.054 Uiso 1 1 calc R
C16 C -0.1026(3) 0.6786(3) 0.7797(2) 0.0468(7) Uani 1 1 d .
C17 C -0.0687(3) 0.7156(3) 0.6815(2) 0.0497(7) Uani 1 1 d .
C18 C 0.0107(3) 0.6706(3) 0.6296(3) 0.0573(8) Uani 1 1 d .
H18A H 0.0347 0.6965 0.5636 0.069 Uiso 1 1 calc R
C19 C 0.0541(3) 0.5845(3) 0.6799(2) 0.0507(7) Uani 1 1 d .
H19A H 0.1076 0.5510 0.6458 0.061 Uiso 1 1 calc R
C20 C -0.1991(4) 0.8133(4) 0.7316(3) 0.0882(12) Uani 1 1 d .
H20A H -0.2949 0.7831 0.7005 0.106 Uiso 1 1 calc R
H20B H -0.1667 0.9042 0.7623 0.106 Uiso 1 1 calc R
C21 C 0.5119(3) 0.7734(3) 1.0426(3) 0.0508(7) Uani 1 1 d .
C22 C 0.7288(3) 0.9691(3) 1.0877(3) 0.0628(9) Uani 1 1 d .
C23 C 0.8218(5) 1.0386(4) 1.0127(4) 0.1267(19) Uani 1 1 d .
H23A H 0.8578 0.9813 0.9806 0.190 Uiso 1 1 calc R
H23B H 0.8955 1.1148 1.0531 0.190 Uiso 1 1 calc R
H23C H 0.7717 1.0644 0.9564 0.190 Uiso 1 1 calc R
C24 C 0.6760(5) 1.0606(4) 1.1373(5) 0.143(2) Uani 1 1 d .
H24A H 0.6167 1.0180 1.1863 0.214 Uiso 1 1 calc R
H24B H 0.6261 1.0865 1.0810 0.214 Uiso 1 1 calc R
H24C H 0.7510 1.1365 1.1767 0.214 Uiso 1 1 calc R
C25 C 0.7929(5) 0.9137(5) 1.1675(5) 0.174(3) Uani 1 1 d .
H25A H 0.7301 0.8721 1.2144 0.261 Uiso 1 1 calc R
H25B H 0.8729 0.9819 1.2100 0.261 Uiso 1 1 calc R
H25C H 0.8182 0.8505 1.1308 0.261 Uiso 1 1 calc R
C26 C 0.4552(4) 0.2431(4) 0.5292(3) 0.0857(12) Uani 1 1 d .
H26A H 0.3997 0.1571 0.5001 0.103 Uiso 1 1 calc R
C27 C 0.6748(6) 0.4205(4) 0.5528(5) 0.156(2) Uani 1 1 d .
H27A H 0.6324 0.4626 0.5962 0.234 Uiso 1 1 calc R
H27B H 0.7065 0.4709 0.4955 0.234 Uiso 1 1 calc R
H27C H 0.7506 0.4140 0.5977 0.234 Uiso 1 1 calc R
C28 C 0.6241(4) 0.2141(5) 0.4372(4) 0.1047(14) Uani 1 1 d .
H28A H 0.5512 0.1304 0.4113 0.157 Uiso 1 1 calc R
H28B H 0.6992 0.2024 0.4785 0.157 Uiso 1 1 calc R
H28C H 0.6534 0.2584 0.3764 0.157 Uiso 1 1 calc R
N1 N -0.3061(3) 0.0530(2) 0.6572(2) 0.0702(8) Uani 1 1 d .
N2 N -0.2263(3) 0.2308(2) 0.7816(2) 0.0545(7) Uani 1 1 d D
H2 H -0.229(3) 0.283(2) 0.8358(16) 0.058(9) Uiso 1 1 d D
N3 N 0.4377(2) 0.6750(2) 0.95720(19) 0.0519(6) Uani 1 1 d .
N4 N 0.2404(3) 0.3709(2) 0.7042(2) 0.0547(7) Uani 1 1 d D
H4 H 0.293(3) 0.349(3) 0.665(2) 0.067(10) Uiso 1 1 d D
N5 N 0.5768(3) 0.2912(3) 0.5059(2) 0.0702(8) Uani 1 1 d .
O1 O 0.4866(2) 0.7724(2) 1.1328(2) 0.0880(8) Uani 1 1 d .
O2 O 0.6165(2) 0.8637(2) 1.01180(18) 0.0697(6) Uani 1 1 d .
O3 O -0.1831(2) 0.7388(2) 0.81447(19) 0.0761(7) Uani 1 1 d .
O4 O -0.1258(2) 0.8018(2) 0.65014(19) 0.0738(7) Uani 1 1 d .
O5 O 0.23172(19) 0.62772(17) 1.01492(15) 0.0523(5) Uani 1 1 d .
O6 O 0.4083(4) 0.3000(4) 0.5850(3) 0.1499(15) Uani 1 1 d .

loop_
_atom_site_aniso_label
_atom_site_aniso_U_11
_atom_site_aniso_U_22
_atom_site_aniso_U_33
_atom_site_aniso_U_23
_atom_site_aniso_U_13
_atom_site_aniso_U_12
C1 0.0541(19) 0.0392(15) 0.0411(16) 0.0008(12) 0.0129(13) 0.0210(14)
C2 0.069(2) 0.0436(16) 0.0465(17) -0.0024(13) 0.0173(15) 0.0275(17)
C3 0.073(2) 0.0381(16) 0.0502(18) -0.0100(13) 0.0062(16) 0.0212(17)
C4 0.060(2) 0.0363(15) 0.0517(18) -0.0055(13) 0.0081(15) 0.0144(15)
C5 0.055(2) 0.056(2) 0.081(2) -0.0157(18) 0.0180(18) 0.0005(17)
C6 0.0521(18) 0.0347(15) 0.0420(16) 0.0011(12) 0.0107(13) 0.0162(14)
C7 0.0486(17) 0.0332(14) 0.0371(15) 0.0021(11) 0.0072(13) 0.0159(13)
C8 0.0419(16) 0.0332(14) 0.0349(14) -0.0008(11) 0.0113(12) 0.0130(12)
C9 0.0416(16) 0.0389(15) 0.0459(16) 0.0008(12) 0.0112(13) 0.0177(13)
C10 0.0414(17) 0.0368(15) 0.0486(17) 0.0020(13) 0.0089(13) 0.0153(13)
C11 0.050(2) 0.076(2) 0.084(2) -0.0102(19) 0.0236(18) 0.0114(18)
C12 0.0465(19) 0.070(2) 0.076(2) -0.0124(18) 0.0177(16) 0.0185(17)
C13 0.0490(18) 0.0477(17) 0.0515(18) -0.0033(14) 0.0126(14) 0.0201(15)
C14 0.0348(14) 0.0283(13) 0.0420(15) -0.0031(11) 0.0096(12) 0.0071(11)
C15 0.0478(17) 0.0463(16) 0.0442(16) 0.0061(13) 0.0164(13) 0.0200(14)
C16 0.0444(17) 0.0440(16) 0.0564(18) 0.0027(14) 0.0171(14) 0.0206(14)
C17 0.0519(18) 0.0394(16) 0.0598(19) 0.0116(14) 0.0120(15) 0.0188(14)
C18 0.071(2) 0.0602(19) 0.0551(19) 0.0221(15) 0.0284(16) 0.0333(18)
C19 0.0572(19) 0.0494(17) 0.0552(18) 0.0102(14) 0.0260(15) 0.0259(15)
C20 0.096(3) 0.104(3) 0.105(3) 0.044(3) 0.039(3) 0.071(3)
C21 0.0426(18) 0.0492(18) 0.055(2) 0.0002(15) 0.0076(15) 0.0140(15)
C22 0.0415(18) 0.0494(19) 0.078(2) -0.0041(17) -0.0026(17) 0.0034(15)
C23 0.099(3) 0.101(3) 0.116(4) 0.001(3) 0.018(3) -0.027(3)
C24 0.092(3) 0.075(3) 0.221(6) -0.051(3) 0.019(4) 0.005(3)
C25 0.109(4) 0.115(4) 0.223(6) 0.063(4) -0.091(4) -0.005(3)
C26 0.055(2) 0.109(3) 0.084(3) -0.024(2) 0.016(2) 0.028(2)
C27 0.121(4) 0.089(3) 0.194(6) -0.025(4) 0.007(4) -0.013(3)
C28 0.083(3) 0.130(4) 0.117(4) 0.014(3) 0.038(3) 0.054(3)
N1 0.0603(19) 0.0509(16) 0.0776(19) -0.0175(14) 0.0139(15) 0.0029(14)
N2 0.0520(16) 0.0422(14) 0.0573(16) -0.0112(12) 0.0145(13) 0.0077(12)
N3 0.0377(14) 0.0549(15) 0.0568(15) -0.0098(12) 0.0117(12) 0.0139(12)
N4 0.0523(16) 0.0552(15) 0.0585(16) -0.0076(13) 0.0214(13) 0.0227(14)
N5 0.0505(17) 0.0661(18) 0.082(2) -0.0081(15) 0.0090(15) 0.0144(15)
O1 0.0709(17) 0.0884(18) 0.0698(17) -0.0163(14) 0.0111(13) -0.0005(14)
O2 0.0525(14) 0.0600(14) 0.0723(15) -0.0037(11) 0.0051(11) 0.0006(12)
O3 0.0950(18) 0.0927(17) 0.0841(16) 0.0335(14) 0.0463(14) 0.0708(16)
O4 0.0904(17) 0.0790(16) 0.0818(16) 0.0334(13) 0.0338(14) 0.0561(14)
O5 0.0459(12) 0.0512(12) 0.0500(12) -0.0111(9) 0.0146(10) 0.0101(10)
O6 0.119(3) 0.230(4) 0.127(3) -0.042(3) 0.037(2) 0.104(3)

loop_
_atom_type_symbol
_atom_type_description
_atom_type_scat_dispersion_real
_atom_type_scat_dispersion_imag
_atom_type_scat_source
C C 0.0033 0.0016 'International Tables Vol C Tables 4.2.6.8 and 6.1.1.4'
H H 0.0000 0.0000 'International Tables Vol C Tables 4.2.6.8 and 6.1.1.4'
N N 0.0061 0.0033 'International Tables Vol C Tables 4.2.6.8 and 6.1.1.4'
O O 0.0106 0.0060 'International Tables Vol C Tables 4.2.6.8 and 6.1.1.4'

loop_
_geom_angle_atom_site_label_1
_geom_angle_atom_site_label_2
_geom_angle_atom_site_label_3
_geom_angle
C7 C1 C2 122.9(3)
C7 C1 N4 118.9(2)
C2 C1 N4 118.2(3)
C3 C2 C1 121.0(3)
C3 C2 H2A 119.5
C1 C2 H2A 119.5
C2 C3 C4 118.3(3)
C2 C3 H3A 120.8
C4 C3 H3A 120.8
N1 C4 C3 129.6(3)
N1 C4 C6 110.3(3)
C3 C4 C6 120.1(3)
N1 C5 N2 114.5(3)
N1 C5 H5A 122.8
N2 C5 H5A 122.8
N2 C6 C7 132.2(2)
N2 C6 C4 104.8(2)
C7 C6 C4 122.9(3)
C1 C7 C6 114.8(2)
C1 C7 C8 121.6(2)
C6 C7 C8 123.4(2)
C9 C8 C7 110.3(2)
C9 C8 C14 111.5(2)
C7 C8 C14 109.7(2)
C9 C8 H8A 108.4
C7 C8 H8A 108.4
C14 C8 H8A 108.4
C13 C9 C10 121.2(3)
C13 C9 C8 121.3(2)
C10 C9 C8 117.5(2)
O5 C10 N3 121.6(2)
O5 C10 C9 121.7(2)
N3 C10 C9 116.7(2)
N3 C11 C12 110.3(3)
N3 C11 H11A 109.6
C12 C11 H11A 109.6
N3 C11 H11B 109.6
C12 C11 H11B 109.6
H11A C11 H11B 108.1
C11 C12 C13 109.3(3)
C11 C12 H12A 109.8
C13 C12 H12A 109.8
C11 C12 H12B 109.8
C13 C12 H12B 109.8
H12A C12 H12B 108.3
N4 C13 C9 122.4(3)
N4 C13 C12 116.3(3)
C9 C13 C12 121.3(3)
C19 C14 C15 119.4(2)
C19 C14 C8 119.6(2)
C15 C14 C8 121.1(2)
C16 C15 C14 117.5(3)
C16 C15 H15A 121.3
C14 C15 H15A 121.3
C15 C16 C17 122.1(3)
C15 C16 O3 128.1(3)
C17 C16 O3 109.8(3)
C18 C17 C16 121.7(3)
C18 C17 O4 128.8(3)
C16 C17 O4 109.5(3)
C17 C18 C19 116.6(3)
C17 C18 H18A 121.7
C19 C18 H18A 121.7
C18 C19 C14 122.8(3)
C18 C19 H19A 118.6
C14 C19 H19A 118.6
O4 C20 O3 110.3(3)
O4 C20 H20A 109.6
O3 C20 H20A 109.6
O4 C20 H20B 109.6
O3 C20 H20B 109.6
H20A C20 H20B 108.1
O1 C21 O2 125.2(3)
O1 C21 N3 123.9(3)
O2 C21 N3 110.8(3)
C25 C22 O2 110.1(3)
C25 C22 C24 113.3(5)
O2 C22 C24 109.6(3)
C25 C22 C23 112.6(4)
O2 C22 C23 102.3(3)
C24 C22 C23 108.3(4)
C22 C23 H23A 109.5
C22 C23 H23B 109.5
H23A C23 H23B 109.5
C22 C23 H23C 109.5
H23A C23 H23C 109.5
H23B C23 H23C 109.5
C22 C24 H24A 109.5
C22 C24 H24B 109.5
H24A C24 H24B 109.5
C22 C24 H24C 109.5
H24A C24 H24C 109.5
H24B C24 H24C 109.5
C22 C25 H25A 109.5
C22 C25 H25B 109.5
H25A C25 H25B 109.5
C22 C25 H25C 109.5
H25A C25 H25C 109.5
H25B C25 H25C 109.5
O6 C26 N5 125.4(4)
O6 C26 H26A 117.3
N5 C26 H26A 117.3
N5 C27 H27A 109.5
N5 C27 H27B 109.5
H27A C27 H27B 109.5
N5 C27 H27C 109.5
H27A C27 H27C 109.5
H27B C27 H27C 109.5
N5 C28 H28A 109.5
N5 C28 H28B 109.5
H28A C28 H28B 109.5
N5 C28 H28C 109.5
H28A C28 H28C 109.5
H28B C28 H28C 109.5
C5 N1 C4 104.0(2)
C5 N2 C6 106.4(2)
C5 N2 H2 124(2)
C6 N2 H2 129(2)
C21 N3 C10 121.6(2)
C21 N3 C11 118.0(2)
C10 N3 C11 118.2(2)
C13 N4 C1 121.5(2)
C13 N4 H4 119(2)
C1 N4 H4 119(2)
C26 N5 C27 121.9(4)
C26 N5 C28 121.3(3)
C27 N5 C28 116.7(4)
C21 O2 C22 124.0(3)
C16 O3 C20 105.0(2)
C17 O4 C20 105.3(2)

loop_
_geom_bond_atom_site_label_1
_geom_bond_atom_site_label_2
_geom_bond_distance
C1 C7 1.391(4)
C1 C2 1.402(4)
C1 N4 1.403(4)
C2 C3 1.360(4)
C2 H2A 0.9300
C3 C4 1.389(4)
C3 H3A 0.9300
C4 N1 1.382(4)
C4 C6 1.404(4)
C5 N1 1.306(4)
C5 N2 1.352(4)
C5 H5A 0.9300
C6 N2 1.375(4)
C6 C7 1.395(4)
C7 C8 1.515(3)
C8 C9 1.513(4)
C8 C14 1.530(4)
C8 H8A 0.9800
C9 C13 1.354(4)
C9 C10 1.448(4)
C10 O5 1.224(3)
C10 N3 1.413(3)
C11 N3 1.481(4)
C11 C12 1.497(4)
C11 H11A 0.9700
C11 H11B 0.9700
C12 C13 1.499(4)
C12 H12A 0.9700
C12 H12B 0.9700
C13 N4 1.352(4)
C14 C19 1.383(4)
C14 C15 1.390(3)
C15 C16 1.365(4)
C15 H15A 0.9300
C16 C17 1.374(4)
C16 O3 1.381(3)
C17 C18 1.357(4)
C17 O4 1.385(3)
C18 C19 1.381(4)
C18 H18A 0.9300
C19 H19A 0.9300
C20 O4 1.397(4)
C20 O3 1.410(4)
C20 H20A 0.9700
C20 H20B 0.9700
C21 O1 1.194(3)
C21 O2 1.317(3)
C21 N3 1.385(4)
C22 C25 1.449(5)
C22 O2 1.480(3)
C22 C24 1.488(5)
C22 C23 1.497(5)
C23 H23A 0.9600
C23 H23B 0.9600
C23 H23C 0.9600
C24 H24A 0.9600
C24 H24B 0.9600
C24 H24C 0.9600
C25 H25A 0.9600
C25 H25B 0.9600
C25 H25C 0.9600
C26 O6 1.195(4)
C26 N5 1.294(4)
C26 H26A 0.9300
C27 N5 1.446(5)
C27 H27A 0.9600
C27 H27B 0.9600
C27 H27C 0.9600
C28 N5 1.446(4)
C28 H28A 0.9600
C28 H28B 0.9600
C28 H28C 0.9600
N2 H2 0.876(10)
N4 H4 0.885(10)

loop_
_geom_hbond_atom_site_label_D
_geom_hbond_atom_site_label_H
_geom_hbond_atom_site_label_A
_geom_hbond_distance_DH
_geom_hbond_distance_HA
_geom_hbond_distance_DA
_geom_hbond_angle_DHA
_geom_hbond_site_symmetry_A
C5 H5A O1 0.93 2.36 2.990(4) 124.9 2_567
C11 H11A O3 0.97 2.50 3.329(4) 144.0 1_655
N2 H2 O5 0.876(10) 2.059(12) 2.917(3) 166(3) 2_567
N4 H4 O6 0.885(10) 1.906(11) 2.790(4) 178(3) .

loop_
_geom_torsion_atom_site_label_1
_geom_torsion_atom_site_label_2
_geom_torsion_atom_site_label_3
_geom_torsion_atom_site_label_4
_geom_torsion
C7 C1 C2 C3 -0.5(4)
N4 C1 C2 C3 177.7(3)
C1 C2 C3 C4 -1.1(4)
C2 C3 C4 N1 180.0(3)
C2 C3 C4 C6 1.5(4)
N1 C4 C6 N2 -0.6(3)
C3 C4 C6 N2 178.2(3)
N1 C4 C6 C7 -179.0(3)
C3 C4 C6 C7 -0.3(4)
C2 C1 C7 C6 1.7(4)
N4 C1 C7 C6 -176.5(2)
C2 C1 C7 C8 -173.4(2)
N4 C1 C7 C8 8.4(4)
N2 C6 C7 C1 -179.2(3)
C4 C6 C7 C1 -1.3(4)
N2 C6 C7 C8 -4.3(5)
C4 C6 C7 C8 173.7(2)
C1 C7 C8 C9 -20.6(3)
C6 C7 C8 C9 164.7(2)
C1 C7 C8 C14 102.6(3)
C6 C7 C8 C14 -72.1(3)
C7 C8 C9 C13 18.9(3)
C14 C8 C9 C13 -103.3(3)
C7 C8 C9 C10 -161.9(2)
C14 C8 C9 C10 75.9(3)
C13 C9 C10 O5 -170.0(3)
C8 C9 C10 O5 10.8(4)
C13 C9 C10 N3 11.9(4)
C8 C9 C10 N3 -167.3(2)
N3 C11 C12 C13 52.5(4)
C10 C9 C13 N4 176.1(3)
C8 C9 C13 N4 -4.7(4)
C10 C9 C13 C12 -3.7(4)
C8 C9 C13 C12 175.5(3)
C11 C12 C13 N4 150.9(3)
C11 C12 C13 C9 -29.3(4)
C9 C8 C14 C19 61.9(3)
C7 C8 C14 C19 -60.6(3)
C9 C8 C14 C15 -118.4(3)
C7 C8 C14 C15 119.1(3)
C19 C14 C15 C16 0.2(4)
C8 C14 C15 C16 -179.5(2)
C14 C15 C16 C17 -0.3(4)
C14 C15 C16 O3 179.8(3)
C15 C16 C17 C18 -0.2(4)
O3 C16 C17 C18 179.7(3)
C15 C16 C17 O4 -179.5(3)
O3 C16 C17 O4 0.4(3)
C16 C17 C18 C19 0.8(4)
O4 C17 C18 C19 180.0(3)
C17 C18 C19 C14 -0.9(4)
C15 C14 C19 C18 0.4(4)
C8 C14 C19 C18 -179.9(3)
N2 C5 N1 C4 0.7(4)
C3 C4 N1 C5 -178.6(3)
C6 C4 N1 C5 0.0(4)
N1 C5 N2 C6 -1.1(4)
C7 C6 N2 C5 179.2(3)
C4 C6 N2 C5 0.9(3)
O1 C21 N3 C10 34.0(5)
O2 C21 N3 C10 -149.1(3)
O1 C21 N3 C11 -162.9(3)
O2 C21 N3 C11 14.1(4)
O5 C10 N3 C21 0.2(4)
C9 C10 N3 C21 178.3(3)
O5 C10 N3 C11 -162.9(3)
C9 C10 N3 C11 15.2(4)
C12 C11 N3 C21 148.1(3)
C12 C11 N3 C10 -48.2(4)
C9 C13 N4 C1 -10.4(4)
C12 C13 N4 C1 169.4(3)
C7 C1 N4 C13 8.4(4)
C2 C1 N4 C13 -169.9(3)
O6 C26 N5 C27 4.4(7)
O6 C26 N5 C28 -179.9(4)
O1 C21 O2 C22 8.1(5)
N3 C21 O2 C22 -168.8(2)
C25 C22 O2 C21 57.4(5)
C24 C22 O2 C21 -67.9(4)
C23 C22 O2 C21 177.4(3)
C15 C16 O3 C20 -179.1(3)
C17 C16 O3 C20 1.0(3)
O4 C20 O3 C16 -2.0(4)
C18 C17 O4 C20 179.2(3)
C16 C17 O4 C20 -1.6(3)
O3 C20 O4 C17 2.2(4)
